data_7246550
loop_
_publ_author_name
'M\"uller, Carsten'
'Schu, Justin'
'Morgenstern, Bernd'
'Zimmer, Michael'
'Schmidtmann, Marc'
'Sch\"afer, Andr\'e'

_publ_section_title
;
 Phosphanyl-substituted tin half-sandwich complexes
;
_journal_issue 15
_journal_name_full 'RSC Advances'
_journal_page_first 10249
_journal_page_last 10253
_journal_paper_doi 10.1039/D3RA01384G
_journal_volume 13
_journal_year 2023
_chemical_formula_moiety 'C24 H36 F6 O6 P2 S2 Sn2, 2(C H2 Cl2)'
_chemical_formula_sum 'C26 H40 Cl4 F6 O6 P2 S2 Sn2'
_chemical_formula_weight 1067.82
_chemical_properties_physical Air-sensitive,Moisture-sensitive
_space_group_crystal_system triclinic
_space_group_IT_number 2
_space_group_name_Hall '-P 1'
_space_group_name_H-M_alt 'P -1'
_atom_sites_solution_hydrogens mixed
_atom_sites_solution_primary direct
_atom_sites_solution_secondary difmap
_audit_creation_method SHELXL-2018/3
_audit_update_record
;
2023-02-15 deposited with the CCDC.	2023-03-22 downloaded from the CCDC.
;
_cell_angle_alpha 74.9070(10)
_cell_angle_beta 72.2070(10)
_cell_angle_gamma 67.5200(10)
_cell_formula_units_Z 1
_cell_length_a 8.8758(3)
_cell_length_b 10.4870(3)
_cell_length_c 12.3520(4)
_cell_measurement_reflns_used 9889
_cell_measurement_temperature 132(2)
_cell_measurement_theta_max 27.91
_cell_measurement_theta_min 2.53
_cell_volume 998.00(6)
_computing_cell_refinement 'SAINT (Bruker, 2010)'
_computing_data_collection 'APEX2 (Bruker, 2010)'
_computing_data_reduction 'SAINT (Bruker, 2010)'
_computing_structure_refinement
;
SHELXL-2018/3 (Sheldrick, 2015),                                              
SHELXLe Rev 1000 (Huebschle et al., 2011)
;
_computing_structure_solution 'SHELXT 2018/2 (Sheldrick, 2015)'
_diffrn_ambient_temperature 132(2)
_diffrn_measured_fraction_theta_full 1.000
_diffrn_measured_fraction_theta_max 0.999
_diffrn_measurement_device_type 'Bruker X8 Apex, Nonius Kappa CCD'
_diffrn_measurement_method '\f and \w scans'
_diffrn_radiation_type MoK\a
_diffrn_radiation_wavelength 0.71073
_diffrn_reflns_av_R_equivalents 0.0132
_diffrn_reflns_av_unetI/netI 0.0128
_diffrn_reflns_Laue_measured_fraction_full 1.000
_diffrn_reflns_Laue_measured_fraction_max 0.999
_diffrn_reflns_limit_h_max 11
_diffrn_reflns_limit_h_min -11
_diffrn_reflns_limit_k_max 13
_diffrn_reflns_limit_k_min -10
_diffrn_reflns_limit_l_max 16
_diffrn_reflns_limit_l_min -16
_diffrn_reflns_number 15330
_diffrn_reflns_point_group_measured_fraction_full 1.000
_diffrn_reflns_point_group_measured_fraction_max 0.999
_diffrn_reflns_theta_full 25.242
_diffrn_reflns_theta_max 27.905
_diffrn_reflns_theta_min 1.755
_diffrn_source 'sealed tube'
_exptl_absorpt_coefficient_mu 1.768
_exptl_absorpt_correction_T_max 0.7456
_exptl_absorpt_correction_T_min 0.6141
_exptl_absorpt_correction_type multi-scan
_exptl_absorpt_process_details
;
 SADABS 2016/2: Krause, L., Herbst-Irmer, R., Sheldrick G.M. & Stalke D.,
 J. Appl. Cryst. 48 (2015) 3-10
;
_exptl_crystal_colour colourless
_exptl_crystal_density_diffrn 1.777
_exptl_crystal_density_meas ?
_exptl_crystal_description block
_exptl_crystal_F_000 528
_exptl_crystal_size_max 0.439
_exptl_crystal_size_mid 0.285
_exptl_crystal_size_min 0.176
_refine_diff_density_max 0.919
_refine_diff_density_min -1.056
_refine_diff_density_rms 0.056
_refine_ls_extinction_method none
_refine_ls_goodness_of_fit_ref 1.045
_refine_ls_hydrogen_treatment mixed
_refine_ls_matrix_type full
_refine_ls_number_parameters 270
_refine_ls_number_reflns 4781
_refine_ls_number_restraints 169
_refine_ls_restrained_S_all 1.039
_refine_ls_R_factor_all 0.0171
_refine_ls_R_factor_gt 0.0159
_refine_ls_shift/su_max 0.003
_refine_ls_shift/su_mean 0.000
_refine_ls_structure_factor_coef Fsqd
_refine_ls_weighting_details 'w=1/[\s^2^(Fo^2^)+(0.0138P)^2^+0.7890P] where P=(Fo^2^+2Fc^2^)/3'
_refine_ls_weighting_scheme calc
_refine_ls_wR_factor_gt 0.0373
_refine_ls_wR_factor_ref 0.0378
_reflns_Friedel_coverage 0.000
_reflns_number_gt 4573
_reflns_number_total 4781
_reflns_threshold_expression 'I > 2\s(I)'
_cod_data_source_file d3ra01384g2.cif
_cod_data_source_block sh4799_a
_cod_depositor_comments
;
The following automatic conversions were performed:

data item '_exptl_crystal_density_meas' value 'not measured' was
changed to '?' -- the value is perceived as not measured.

Automatic conversion script
Id: cif_fix_values 7556 2019-12-06 15:28:31Z antanas 
;
_cod_database_code 7246550
_shelx_shelxl_version_number 2018/3
_shelx_space_group_comment
;
The symmetry employed for this shelxl refinement is uniquely defined
by the following loop, which should always be used as a source of
symmetry information in preference to the above space-group names.
They are only intended as comments.
;
_shelx_estimated_absorpt_t_min 0.511
_shelx_estimated_absorpt_t_max 0.746

loop_
_space_group_symop_operation_xyz
'x, y, z'
'-x, -y, -z'

loop_
_atom_site_label
_atom_site_type_symbol
_atom_site_fract_x
_atom_site_fract_y
_atom_site_fract_z
_atom_site_U_iso_or_equiv
_atom_site_adp_type
_atom_site_occupancy
_atom_site_site_symmetry_order
_atom_site_calc_flag
_atom_site_refinement_flags_posn
_atom_site_refinement_flags_adp
_atom_site_refinement_flags_occupancy
_atom_site_disorder_assembly
_atom_site_disorder_group
Sn1 Sn 0.24648(2) 0.40074(2) 0.56822(2) 0.01454(3) Uani 1 1 d . . . . .
Cl1 Cl 0.64974(8) 0.15137(7) 0.16903(6) 0.06432(19) Uani 1 1 d . . . . .
Cl2 Cl 0.93004(7) 0.19216(6) -0.01371(5) 0.04626(12) Uani 1 1 d . . . . .
P1 P -0.00022(4) 0.36097(4) 0.35059(3) 0.01241(7) Uani 1 1 d . . . . .
S1 S 0.44761(5) 0.35846(4) 0.77415(3) 0.01829(7) Uani 1 1 d . . . . .
C12A C 0.5164(11) 0.1640(9) 0.8287(7) 0.0335(14) Uani 0.590(18) 1 d D U P A 1
F1A F 0.3983(12) 0.1356(7) 0.9181(5) 0.0573(13) Uani 0.590(18) 1 d D U P A 1
F2A F 0.6573(10) 0.1230(6) 0.8620(7) 0.0569(16) Uani 0.590(18) 1 d D U P A 1
F3A F 0.5361(12) 0.0935(9) 0.7481(7) 0.0439(14) Uani 0.590(18) 1 d D U P A 1
C12B C 0.5490(14) 0.1829(15) 0.8073(10) 0.0347(19) Uani 0.410(18) 1 d D U P A 2
F1B F 0.4722(18) 0.1241(8) 0.9051(7) 0.0557(19) Uani 0.410(18) 1 d D U P A 2
F2B F 0.7041(10) 0.1595(11) 0.8153(12) 0.055(2) Uani 0.410(18) 1 d D U P A 2
F3B F 0.5680(14) 0.1142(11) 0.7232(9) 0.0338(15) Uani 0.410(18) 1 d D U P A 2
O1 O 0.28790(14) 0.37425(13) 0.75169(10) 0.0250(2) Uani 1 1 d . . . . .
O2 O 0.42780(14) 0.41691(12) 0.87228(10) 0.0246(2) Uani 1 1 d . . . . .
O3 O 0.5661(2) 0.38786(19) 0.67171(12) 0.0476(4) Uani 1 1 d . . . . .
C1 C 0.10282(17) 0.27076(14) 0.46664(12) 0.0144(3) Uani 1 1 d . . . . .
C2 C 0.02926(19) 0.29142(15) 0.58294(12) 0.0164(3) Uani 1 1 d . . . . .
H2 H -0.081(2) 0.3470(19) 0.6116(16) 0.020 Uiso 1 1 d . U . . .
C3 C 0.1455(2) 0.20007(16) 0.65085(13) 0.0199(3) Uani 1 1 d . . . . .
H3 H 0.124(2) 0.187(2) 0.7321(17) 0.024 Uiso 1 1 d . U . . .
C4 C 0.2881(2) 0.12336(15) 0.57534(14) 0.0215(3) Uani 1 1 d . . . . .
H4 H 0.385(2) 0.056(2) 0.5978(17) 0.026 Uiso 1 1 d . U . . .
C5 C 0.26195(19) 0.16600(15) 0.46385(13) 0.0188(3) Uani 1 1 d . . . . .
H5 H 0.340(2) 0.134(2) 0.3971(16) 0.023 Uiso 1 1 d . U . . .
C6 C 0.16599(18) 0.36215(16) 0.21773(12) 0.0175(3) Uani 1 1 d . . . . .
H6 H 0.246758 0.264754 0.215849 0.021 Uiso 1 1 calc R U . . .
C7 C 0.0917(2) 0.4077(2) 0.11188(13) 0.0266(3) Uani 1 1 d . . . . .
H7A H 0.180635 0.411741 0.041977 0.040 Uiso 1 1 calc R U . . .
H7B H 0.006024 0.500287 0.115122 0.040 Uiso 1 1 calc R U . . .
H7C H 0.040823 0.340121 0.110627 0.040 Uiso 1 1 calc R U . . .
C8 C 0.2614(2) 0.45699(18) 0.21523(14) 0.0247(3) Uani 1 1 d . . . . .
H8A H 0.352388 0.452083 0.145661 0.037 Uiso 1 1 calc R U . . .
H8B H 0.308351 0.426371 0.283553 0.037 Uiso 1 1 calc R U . . .
H8C H 0.184863 0.553556 0.214873 0.037 Uiso 1 1 calc R U . . .
C9 C -0.10577(18) 0.24653(15) 0.33649(13) 0.0174(3) Uani 1 1 d . . . . .
H9 H -0.158469 0.292394 0.269118 0.021 Uiso 1 1 calc R U . . .
C10 C -0.2466(2) 0.23565(18) 0.44289(15) 0.0272(3) Uani 1 1 d . . . . .
H10A H -0.327662 0.329164 0.452048 0.041 Uiso 1 1 calc R U . . .
H10B H -0.199754 0.194547 0.511269 0.041 Uiso 1 1 calc R U . . .
H10C H -0.302937 0.176260 0.433662 0.041 Uiso 1 1 calc R U . . .
C11 C 0.0153(2) 0.10216(17) 0.31234(16) 0.0275(3) Uani 1 1 d . . . . .
H11A H 0.097667 0.112171 0.239638 0.041 Uiso 1 1 calc R U . . .
H11B H -0.047372 0.045788 0.306657 0.041 Uiso 1 1 calc R U . . .
H11C H 0.073247 0.055840 0.375209 0.041 Uiso 1 1 calc R U . . .
C13 C 0.7181(3) 0.26739(19) 0.05157(16) 0.0329(4) Uani 1 1 d . . . . .
H13A H 0.702795 0.353874 0.077987 0.039 Uiso 1 1 calc R U . . .
H13B H 0.649569 0.293111 -0.005622 0.039 Uiso 1 1 calc R U . . .

loop_
_atom_site_aniso_label
_atom_site_aniso_U_11
_atom_site_aniso_U_22
_atom_site_aniso_U_33
_atom_site_aniso_U_23
_atom_site_aniso_U_13
_atom_site_aniso_U_12
Sn1 0.01353(5) 0.01419(5) 0.01605(5) -0.00270(3) -0.00393(3) -0.00416(3)
Cl1 0.0506(3) 0.0548(4) 0.0640(4) 0.0215(3) -0.0079(3) -0.0166(3)
Cl2 0.0471(3) 0.0417(3) 0.0451(3) -0.0086(2) -0.0073(2) -0.0110(2)
P1 0.01257(16) 0.01268(16) 0.01270(16) -0.00213(12) -0.00391(12) -0.00413(12)
S1 0.01740(17) 0.02227(18) 0.01759(17) -0.00719(13) -0.00314(13) -0.00724(14)
C12A 0.046(3) 0.017(2) 0.042(3) -0.004(2) -0.030(2) 0.000(2)
F1A 0.079(3) 0.0346(18) 0.0498(18) 0.0117(13) -0.014(2) -0.023(2)
F2A 0.060(3) 0.040(2) 0.073(3) -0.0196(19) -0.052(2) 0.0171(17)
F3A 0.061(3) 0.023(2) 0.058(3) -0.014(2) -0.030(2) -0.0075(16)
C12B 0.048(4) 0.024(4) 0.038(4) -0.007(3) -0.024(3) -0.007(3)
F1B 0.087(5) 0.0278(19) 0.038(3) 0.0132(18) -0.023(3) -0.009(3)
F2B 0.040(3) 0.045(3) 0.084(5) -0.030(3) -0.043(3) 0.016(2)
F3B 0.043(3) 0.018(3) 0.044(3) -0.013(2) -0.019(2) -0.0029(19)
O1 0.0191(5) 0.0340(6) 0.0227(6) -0.0064(5) -0.0102(4) -0.0042(5)
O2 0.0263(6) 0.0298(6) 0.0223(6) -0.0117(5) -0.0038(4) -0.0107(5)
O3 0.0503(9) 0.0819(12) 0.0281(7) -0.0264(7) 0.0146(6) -0.0474(9)
C1 0.0170(7) 0.0122(6) 0.0155(6) -0.0021(5) -0.0062(5) -0.0047(5)
C2 0.0187(7) 0.0158(6) 0.0164(7) -0.0028(5) -0.0038(5) -0.0075(5)
C3 0.0285(8) 0.0192(7) 0.0163(7) 0.0015(5) -0.0094(6) -0.0121(6)
C4 0.0262(8) 0.0139(7) 0.0257(8) -0.0008(6) -0.0143(6) -0.0030(6)
C5 0.0201(7) 0.0146(7) 0.0213(7) -0.0060(6) -0.0077(6) -0.0011(5)
C6 0.0164(7) 0.0210(7) 0.0151(7) -0.0036(5) -0.0015(5) -0.0074(5)
C7 0.0268(8) 0.0407(10) 0.0139(7) -0.0032(6) -0.0041(6) -0.0142(7)
C8 0.0253(8) 0.0312(8) 0.0214(7) -0.0030(6) -0.0009(6) -0.0177(7)
C9 0.0174(7) 0.0175(7) 0.0203(7) -0.0055(5) -0.0047(5) -0.0071(5)
C10 0.0252(8) 0.0289(8) 0.0312(9) -0.0095(7) 0.0031(7) -0.0174(7)
C11 0.0271(8) 0.0202(8) 0.0389(10) -0.0124(7) -0.0048(7) -0.0090(6)
C13 0.0447(11) 0.0246(8) 0.0303(9) -0.0034(7) -0.0163(8) -0.0073(8)

loop_
_atom_type_symbol
_atom_type_description
_atom_type_scat_dispersion_real
_atom_type_scat_dispersion_imag
_atom_type_scat_source
C C 0.0033 0.0016 'International Tables Vol C Tables 4.2.6.8 and 6.1.1.4'
H H 0.0000 0.0000 'International Tables Vol C Tables 4.2.6.8 and 6.1.1.4'
O O 0.0106 0.0060 'International Tables Vol C Tables 4.2.6.8 and 6.1.1.4'
F F 0.0171 0.0103 'International Tables Vol C Tables 4.2.6.8 and 6.1.1.4'
P P 0.1023 0.0942 'International Tables Vol C Tables 4.2.6.8 and 6.1.1.4'
S S 0.1246 0.1234 'International Tables Vol C Tables 4.2.6.8 and 6.1.1.4'
Sn Sn -0.6537 1.4246 'International Tables Vol C Tables 4.2.6.8 and 6.1.1.4'
Cl Cl 0.1484 0.1585 'International Tables Vol C Tables 4.2.6.8 and 6.1.1.4'

loop_
_geom_angle_atom_site_label_1
_geom_angle_atom_site_label_2
_geom_angle_atom_site_label_3
_geom_angle
_geom_angle_site_symmetry_1
_geom_angle_site_symmetry_3
_geom_angle_publ_flag
O1 Sn1 C3 84.54(5) . . ?
O1 Sn1 C2 109.12(4) . . ?
C3 Sn1 C2 33.20(5) . . ?
O1 Sn1 P1 77.98(3) . 2_566 ?
C3 Sn1 P1 108.81(4) . 2_566 ?
C2 Sn1 P1 91.99(3) . 2_566 ?
C1 P1 C6 106.66(7) . . ?
C1 P1 C9 106.03(7) . . ?
C6 P1 C9 105.14(7) . . ?
C1 P1 Sn1 104.46(5) . 2_566 ?
C6 P1 Sn1 125.03(5) . 2_566 ?
C9 P1 Sn1 108.22(5) . 2_566 ?
O3 S1 O2 117.75(8) . . ?
O3 S1 O1 112.71(8) . . ?
O2 S1 O1 113.32(7) . . ?
O3 S1 C12B 98.3(4) . . ?
O2 S1 C12B 105.6(4) . . ?
O1 S1 C12B 107.2(4) . . ?
O3 S1 C12A 109.1(3) . . ?
O2 S1 C12A 102.9(3) . . ?
O1 S1 C12A 98.6(3) . . ?
F2A C12A F3A 109.5(7) . . ?
F2A C12A F1A 108.9(5) . . ?
F3A C12A F1A 108.0(6) . . ?
F2A C12A S1 110.8(5) . . ?
F3A C12A S1 110.7(5) . . ?
F1A C12A S1 108.8(5) . . ?
F1B C12B F2B 107.7(8) . . ?
F1B C12B F3B 108.3(9) . . ?
F2B C12B F3B 105.2(9) . . ?
F1B C12B S1 113.2(8) . . ?
F2B C12B S1 110.6(7) . . ?
F3B C12B S1 111.4(8) . . ?
S1 O1 Sn1 124.05(7) . . ?
C5 C1 C2 107.48(12) . . ?
C5 C1 P1 128.85(11) . . ?
C2 C1 P1 123.63(11) . . ?
C1 C2 C3 107.88(13) . . ?
C1 C2 Sn1 88.46(9) . . ?
C3 C2 Sn1 70.37(8) . . ?
C4 C3 C2 107.24(13) . . ?
C4 C3 Sn1 86.90(10) . . ?
C2 C3 Sn1 76.43(8) . . ?
C5 C4 C3 108.66(13) . . ?
C4 C5 C1 108.73(13) . . ?
C8 C6 C7 110.49(13) . . ?
C8 C6 P1 111.18(10) . . ?
C7 C6 P1 110.34(10) . . ?
C10 C9 C11 111.38(13) . . ?
C10 C9 P1 110.30(10) . . ?
C11 C9 P1 112.98(10) . . ?
Cl1 C13 Cl2 111.05(10) . . ?

loop_
_geom_bond_atom_site_label_1
_geom_bond_atom_site_label_2
_geom_bond_distance
_geom_bond_site_symmetry_2
_geom_bond_publ_flag
Sn1 O1 2.3347(11) . ?
Sn1 C3 2.4573(15) . ?
Sn1 C2 2.5362(14) . ?
Sn1 P1 2.7958(4) 2_566 ?
Cl1 C13 1.750(2) . ?
Cl2 C13 1.755(2) . ?
P1 C1 1.7943(14) . ?
P1 C6 1.8421(15) . ?
P1 C9 1.8484(15) . ?
S1 O3 1.4261(13) . ?
S1 O2 1.4318(11) . ?
S1 O1 1.4665(11) . ?
S1 C12B 1.713(14) . ?
S1 C12A 1.889(9) . ?
C12A F2A 1.315(7) . ?
C12A F3A 1.321(7) . ?
C12A F1A 1.329(6) . ?
C12B F1B 1.317(8) . ?
C12B F2B 1.333(10) . ?
C12B F3B 1.347(10) . ?
C1 C5 1.4164(19) . ?
C1 C2 1.4204(19) . ?
C2 C3 1.428(2) . ?
C3 C4 1.418(2) . ?
C4 C5 1.395(2) . ?
C6 C8 1.523(2) . ?
C6 C7 1.527(2) . ?
C9 C10 1.527(2) . ?
C9 C11 1.527(2) . ?

loop_
_geom_torsion_atom_site_label_1
_geom_torsion_atom_site_label_2
_geom_torsion_atom_site_label_3
_geom_torsion_atom_site_label_4
_geom_torsion
_geom_torsion_site_symmetry_1
_geom_torsion_site_symmetry_2
_geom_torsion_site_symmetry_3
_geom_torsion_site_symmetry_4
_geom_torsion_publ_flag
O3 S1 C12A F2A 65.8(5) . . . . ?
O2 S1 C12A F2A -60.0(5) . . . . ?
O1 S1 C12A F2A -176.5(5) . . . . ?
O3 S1 C12A F3A -55.9(5) . . . . ?
O2 S1 C12A F3A 178.3(5) . . . . ?
O1 S1 C12A F3A 61.8(5) . . . . ?
O3 S1 C12A F1A -174.5(4) . . . . ?
O2 S1 C12A F1A 59.7(5) . . . . ?
O1 S1 C12A F1A -56.8(5) . . . . ?
O3 S1 C12B F1B 176.5(7) . . . . ?
O2 S1 C12B F1B 54.6(8) . . . . ?
O1 S1 C12B F1B -66.5(8) . . . . ?
O3 S1 C12B F2B 55.6(7) . . . . ?
O2 S1 C12B F2B -66.4(7) . . . . ?
O1 S1 C12B F2B 172.5(6) . . . . ?
O3 S1 C12B F3B -61.1(7) . . . . ?
O2 S1 C12B F3B 177.0(6) . . . . ?
O1 S1 C12B F3B 55.9(7) . . . . ?
O3 S1 O1 Sn1 11.42(12) . . . . ?
O2 S1 O1 Sn1 148.31(8) . . . . ?
C12B S1 O1 Sn1 -95.6(4) . . . . ?
C12A S1 O1 Sn1 -103.5(3) . . . . ?
C6 P1 C1 C5 -27.41(15) . . . . ?
C9 P1 C1 C5 84.28(14) . . . . ?
Sn1 P1 C1 C5 -161.52(13) 2_566 . . . ?
C6 P1 C1 C2 155.30(12) . . . . ?
C9 P1 C1 C2 -93.01(13) . . . . ?
Sn1 P1 C1 C2 21.20(13) 2_566 . . . ?
C5 C1 C2 C3 0.83(16) . . . . ?
P1 C1 C2 C3 178.61(10) . . . . ?
C5 C1 C2 Sn1 69.61(11) . . . . ?
P1 C1 C2 Sn1 -112.61(10) . . . . ?
C1 C2 C3 C4 -0.69(17) . . . . ?
Sn1 C2 C3 C4 -82.35(11) . . . . ?
C1 C2 C3 Sn1 81.66(10) . . . . ?
C2 C3 C4 C5 0.29(18) . . . . ?
Sn1 C3 C4 C5 -74.48(12) . . . . ?
C3 C4 C5 C1 0.22(18) . . . . ?
C2 C1 C5 C4 -0.65(17) . . . . ?
P1 C1 C5 C4 -178.28(11) . . . . ?
C1 P1 C6 C8 -69.49(12) . . . . ?
C9 P1 C6 C8 178.20(11) . . . . ?
Sn1 P1 C6 C8 52.38(12) 2_566 . . . ?
C1 P1 C6 C7 167.55(11) . . . . ?
C9 P1 C6 C7 55.24(12) . . . . ?
Sn1 P1 C6 C7 -70.57(12) 2_566 . . . ?
C1 P1 C9 C10 66.71(12) . . . . ?
C6 P1 C9 C10 179.46(11) . . . . ?
Sn1 P1 C9 C10 -44.89(12) 2_566 . . . ?
C1 P1 C9 C11 -58.67(13) . . . . ?
C6 P1 C9 C11 54.08(13) . . . . ?
Sn1 P1 C9 C11 -170.27(10) 2_566 . . . ?
